data_4035712
loop_
_publ_author_name
'Wani, Imtiyaz Ahmad'
'Das, Subhomoy'
'Mondal, Shobhan'
'Ghorai, Manas K.'

_publ_section_title
;
 Stereoselective Construction of Pyrazinoindoles and Oxazinoindoles via
 Ring-Opening/Pictet-Spengler Reaction of Aziridines and Epoxides with
 3-Methylindoles and Carbonyls.
;
_journal_issue 23
_journal_name_full 'The Journal of organic chemistry'
_journal_page_first 14553
_journal_page_last 14567
_journal_paper_doi 10.1021/acs.joc.8b02339
_journal_volume 83
_journal_year 2018
_chemical_formula_moiety 'C48 H40 N4 O6'
_chemical_formula_sum 'C48 H40 N4 O6'
_chemical_formula_weight 768.84
_space_group_IT_number 2
_space_group_name_Hall '-P 1'
_space_group_name_H-M_alt 'P -1'
_symmetry_cell_setting triclinic
_symmetry_space_group_name_H-M 'P -1'
_atom_sites_solution_hydrogens geom
_atom_sites_solution_primary direct
_atom_sites_solution_secondary difmap
_audit_creation_method SHELXL-97
_cell_angle_alpha 68.8840(10)
_cell_angle_beta 89.368(2)
_cell_angle_gamma 85.7060(10)
_cell_formula_units_Z 1
_cell_length_a 9.7941(5)
_cell_length_b 10.1973(5)
_cell_length_c 10.1976(5)
_cell_measurement_reflns_used 3364
_cell_measurement_temperature 100(2)
_cell_measurement_theta_max 25.1
_cell_measurement_theta_min 2.1
_cell_volume 947.28(8)
_computing_cell_refinement 'Bruker SMART'
_computing_data_collection 'Bruker SMART APEX'
_computing_data_reduction 'Bruker SAINT PLUS'
_computing_molecular_graphics 'WingX publication routine (Farrugia, 1999)'
_computing_structure_refinement 'SHELXL-97 (Sheldrick, 1997)'
_computing_structure_solution 'SIR97(Altomare, et. al. 1999)'
_diffrn_ambient_temperature 100(2)
_diffrn_measured_fraction_theta_full 0.998
_diffrn_measured_fraction_theta_max 0.998
_diffrn_measurement_device_type 'CCD area detector'
_diffrn_measurement_method 'phi and omega scan'
_diffrn_radiation_monochromator graphite
_diffrn_radiation_source 'fine-focus sealed tube'
_diffrn_radiation_type MoK\a
_diffrn_radiation_wavelength 0.71073
_diffrn_reflns_av_R_equivalents 0.0361
_diffrn_reflns_av_sigmaI/netI 0.0375
_diffrn_reflns_limit_h_max 11
_diffrn_reflns_limit_h_min -11
_diffrn_reflns_limit_k_max 12
_diffrn_reflns_limit_k_min -12
_diffrn_reflns_limit_l_max 12
_diffrn_reflns_limit_l_min -12
_diffrn_reflns_number 11576
_diffrn_reflns_theta_full 25.09
_diffrn_reflns_theta_max 25.09
_diffrn_reflns_theta_min 2.09
_exptl_absorpt_coefficient_mu 0.090
_exptl_absorpt_correction_T_max 0.996
_exptl_absorpt_correction_T_min 0.982
_exptl_absorpt_correction_type empirical
_exptl_absorpt_process_details SADABS
_exptl_crystal_colour white
_exptl_crystal_density_diffrn 1.348
_exptl_crystal_density_method 'not measured'
_exptl_crystal_description Prism
_exptl_crystal_F_000 404
_exptl_crystal_size_max 0.2
_exptl_crystal_size_mid 0.1
_exptl_crystal_size_min 0.05
_refine_diff_density_max 0.215
_refine_diff_density_min -0.325
_refine_diff_density_rms 0.073
_refine_ls_extinction_method none
_refine_ls_goodness_of_fit_ref 1.056
_refine_ls_hydrogen_treatment mixed
_refine_ls_matrix_type full
_refine_ls_number_parameters 263
_refine_ls_number_reflns 3364
_refine_ls_number_restraints 0
_refine_ls_restrained_S_all 1.056
_refine_ls_R_factor_all 0.0564
_refine_ls_R_factor_gt 0.0420
_refine_ls_shift/su_max 0.000
_refine_ls_shift/su_mean 0.000
_refine_ls_structure_factor_coef Fsqd
_refine_ls_weighting_details 'calc w=1/[\s^2^(Fo^2^)+(0.0500P)^2^+0.2742P] where P=(Fo^2^+2Fc^2^)/3'
_refine_ls_weighting_scheme calc
_refine_ls_wR_factor_gt 0.0967
_refine_ls_wR_factor_ref 0.1043
_reflns_number_gt 2694
_reflns_number_total 3364
_reflns_threshold_expression >2sigma(I)
_cod_data_source_file jo8b02339_si_005.cif
_cod_data_source_block 1mard
_cod_depositor_comments
;
The following automatic conversions were performed:

data item '_exptl_absorpt_correction_type' value 'Empirical' was
changed to 'empirical' in accordance with the
/home/data/users/saulius/crontab/automatic-downloads/current/ACS/lib/dictionaries/cif_core.dic
dictionary named 'cif_core.dic' version 2.4.2 last updated on
2011-04-26.

data item '_symmetry_cell_setting' value 'Triclinic' was changed to
'triclinic' in accordance with the
/home/data/users/saulius/crontab/automatic-downloads/current/ACS/lib/dictionaries/cif_core.dic
dictionary named 'cif_core.dic' version 2.4.2 last updated on
2011-04-26.

Automatic conversion script
Id: cif_fix_values 6909 2019-04-08 15:41:33Z antanas 
;
_cod_original_sg_symbol_H-M P-1
_cod_database_code 4035712

loop_
_symmetry_equiv_pos_as_xyz
'x, y, z'
'-x, -y, -z'

loop_
_atom_site_label
_atom_site_type_symbol
_atom_site_fract_x
_atom_site_fract_y
_atom_site_fract_z
_atom_site_U_iso_or_equiv
_atom_site_adp_type
_atom_site_occupancy
_atom_site_symmetry_multiplicity
_atom_site_calc_flag
_atom_site_refinement_flags
O001 O 0.71499(11) 0.60357(11) 0.25826(11) 0.0184(3) Uani 1 1 d .
N002 N 0.77778(13) 0.57669(13) 0.00806(13) 0.0173(3) Uani 1 1 d .
O003 O 0.54718(15) 0.04742(14) 0.82365(13) 0.0405(4) Uani 1 1 d .
O004 O 0.70507(14) -0.06464(14) 0.74774(15) 0.0451(4) Uani 1 1 d .
N005 N 0.62412(15) 0.03755(15) 0.73245(15) 0.0280(4) Uani 1 1 d .
C006 C 0.80599(15) 0.82826(16) 0.19704(16) 0.0178(4) Uani 1 1 d .
C007 C 0.74387(16) 0.41190(16) -0.08427(16) 0.0185(4) Uani 1 1 d .
C008 C 0.81308(16) 0.53343(16) -0.10155(16) 0.0176(4) Uani 1 1 d .
C009 C 0.74085(16) 0.72902(16) 0.14184(16) 0.0177(3) Uani 1 1 d .
H009 H 0.6541 0.7740 0.0939 0.021 Uiso 1 1 calc R
C00A C 0.62503(16) 0.38243(16) 0.34965(16) 0.0180(4) Uani 1 1 d .
C00B C 0.69029(15) 0.48353(16) 0.09476(16) 0.0171(3) Uani 1 1 d .
C00C C 0.83225(16) 0.96202(16) 0.10484(17) 0.0217(4) Uani 1 1 d .
H00C H 0.8061 0.9900 0.0107 0.026 Uiso 1 1 calc R
C00D C 0.83436(16) 0.68958(16) 0.03993(16) 0.0170(3) Uani 1 1 d .
H00A H 0.8417 0.7708 -0.0457 0.020 Uiso 1 1 calc R
H00B H 0.9252 0.6589 0.0815 0.020 Uiso 1 1 calc R
C00E C 0.63230(15) 0.51286(16) 0.21895(16) 0.0176(3) Uani 1 1 d .
H00E H 0.5399 0.5592 0.1943 0.021 Uiso 1 1 calc R
C00F C 0.66554(16) 0.38190(16) 0.04163(16) 0.0186(4) Uani 1 1 d .
C00G C 0.91605(17) 0.52494(17) -0.30978(17) 0.0241(4) Uani 1 1 d .
H00G H 0.9738 0.5605 -0.3854 0.029 Uiso 1 1 calc R
C00H C 0.89638(17) 1.05372(17) 0.15070(18) 0.0238(4) Uani 1 1 d .
H00H H 0.9145 1.1423 0.0875 0.029 Uiso 1 1 calc R
C00I C 0.62221(17) 0.15545(17) 0.59662(16) 0.0218(4) Uani 1 1 d .
C00J C 0.90043(16) 0.59065(17) -0.21302(16) 0.0210(4) Uani 1 1 d .
H00J H 0.9464 0.6699 -0.2219 0.025 Uiso 1 1 calc R
C00K C 0.84323(17) 0.78948(17) 0.33739(17) 0.0237(4) Uani 1 1 d .
H00K H 0.8261 0.7006 0.4007 0.028 Uiso 1 1 calc R
C00L C 0.73493(17) 0.28205(18) 0.38882(18) 0.0269(4) Uani 1 1 d .
H00L H 0.8108 0.2927 0.3313 0.032 Uiso 1 1 calc R
C00M C 0.51163(18) 0.25269(18) 0.56159(18) 0.0290(4) Uani 1 1 d .
H00M H 0.4375 0.2430 0.6212 0.035 Uiso 1 1 calc R
C00N C 0.76165(17) 0.34848(17) -0.18516(17) 0.0231(4) Uani 1 1 d .
H00N H 0.7166 0.2689 -0.1770 0.028 Uiso 1 1 calc R
C00O C 0.57493(17) 0.26268(17) 0.10055(18) 0.0237(4) Uani 1 1 d .
H00D H 0.5603 0.2214 0.0313 0.036 Uiso 1 1 calc R
H00F H 0.4886 0.2977 0.1253 0.036 Uiso 1 1 calc R
H00I H 0.6179 0.1927 0.1828 0.036 Uiso 1 1 calc R
C00P C 0.73348(17) 0.16686(18) 0.51149(18) 0.0288(4) Uani 1 1 d .
H00P H 0.8063 0.0982 0.5362 0.035 Uiso 1 1 calc R
C00Q C 0.51277(17) 0.36543(18) 0.43574(18) 0.0264(4) Uani 1 1 d .
H00Q H 0.4371 0.4306 0.4087 0.032 Uiso 1 1 calc R
C00R C 0.84665(17) 0.40559(18) -0.29645(17) 0.0248(4) Uani 1 1 d .
H00R H 0.8582 0.3642 -0.3640 0.030 Uiso 1 1 calc R
C00S C 0.90552(19) 0.88217(19) 0.38348(19) 0.0307(4) Uani 1 1 d .
H00S H 0.9289 0.8558 0.4781 0.037 Uiso 1 1 calc R
C00T C 0.93370(18) 1.01376(18) 0.29078(19) 0.0284(4) Uani 1 1 d .
H00T H 0.9774 1.0750 0.3223 0.034 Uiso 1 1 calc R

loop_
_atom_site_aniso_label
_atom_site_aniso_U_11
_atom_site_aniso_U_22
_atom_site_aniso_U_33
_atom_site_aniso_U_23
_atom_site_aniso_U_13
_atom_site_aniso_U_12
O001 0.0219(6) 0.0160(6) 0.0164(6) -0.0043(5) 0.0012(5) -0.0048(5)
N002 0.0200(7) 0.0155(7) 0.0160(7) -0.0050(6) 0.0010(5) -0.0023(5)
O003 0.0600(9) 0.0369(8) 0.0223(7) -0.0059(6) 0.0146(7) -0.0164(7)
O004 0.0416(8) 0.0341(8) 0.0398(8) 0.0089(6) -0.0014(7) 0.0051(7)
N005 0.0313(8) 0.0261(8) 0.0229(8) -0.0028(7) -0.0014(7) -0.0100(7)
C006 0.0148(8) 0.0179(8) 0.0208(9) -0.0078(7) 0.0009(6) 0.0027(6)
C007 0.0185(8) 0.0168(8) 0.0191(8) -0.0056(7) -0.0047(7) 0.0017(7)
C008 0.0196(8) 0.0173(8) 0.0145(8) -0.0044(7) -0.0031(6) 0.0017(7)
C009 0.0182(8) 0.0157(8) 0.0171(8) -0.0033(7) -0.0012(6) -0.0010(6)
C00A 0.0189(8) 0.0189(8) 0.0181(8) -0.0086(7) 0.0002(7) -0.0034(7)
C00B 0.0152(8) 0.0164(8) 0.0164(8) -0.0017(7) -0.0021(6) -0.0013(6)
C00C 0.0243(9) 0.0205(8) 0.0195(9) -0.0067(7) -0.0003(7) -0.0003(7)
C00D 0.0191(8) 0.0147(8) 0.0163(8) -0.0038(6) -0.0011(6) -0.0041(6)
C00E 0.0151(8) 0.0167(8) 0.0206(8) -0.0060(7) -0.0004(6) -0.0020(6)
C00F 0.0180(8) 0.0162(8) 0.0201(8) -0.0048(7) -0.0049(7) -0.0002(6)
C00G 0.0273(9) 0.0253(9) 0.0163(8) -0.0043(7) 0.0004(7) 0.0034(7)
C00H 0.0241(9) 0.0164(8) 0.0292(10) -0.0061(7) 0.0012(7) -0.0021(7)
C00I 0.0272(9) 0.0199(8) 0.0177(8) -0.0049(7) 0.0002(7) -0.0073(7)
C00J 0.0237(9) 0.0183(8) 0.0188(8) -0.0041(7) -0.0007(7) -0.0007(7)
C00K 0.0295(9) 0.0188(8) 0.0220(9) -0.0060(7) -0.0025(7) -0.0017(7)
C00L 0.0193(9) 0.0304(10) 0.0239(9) -0.0020(8) 0.0056(7) 0.0013(7)
C00M 0.0276(9) 0.0276(9) 0.0276(10) -0.0055(8) 0.0121(8) -0.0015(8)
C00N 0.0266(9) 0.0193(8) 0.0242(9) -0.0090(7) -0.0071(7) 0.0002(7)
C00O 0.0244(9) 0.0213(9) 0.0248(9) -0.0066(7) -0.0030(7) -0.0053(7)
C00P 0.0227(9) 0.0279(10) 0.0278(10) -0.0018(8) -0.0006(8) 0.0051(8)
C00Q 0.0242(9) 0.0225(9) 0.0282(10) -0.0052(8) 0.0058(7) 0.0036(7)
C00R 0.0312(10) 0.0264(9) 0.0192(9) -0.0121(7) -0.0041(7) 0.0041(8)
C00S 0.0411(11) 0.0280(10) 0.0241(9) -0.0103(8) -0.0075(8) -0.0038(8)
C00T 0.0312(10) 0.0236(9) 0.0344(10) -0.0148(8) -0.0070(8) -0.0032(8)

loop_
_atom_type_symbol
_atom_type_description
_atom_type_scat_dispersion_real
_atom_type_scat_dispersion_imag
_atom_type_scat_source
C C 0.0033 0.0016 'International Tables Vol C Tables 4.2.6.8 and 6.1.1.4'
H H 0.0000 0.0000 'International Tables Vol C Tables 4.2.6.8 and 6.1.1.4'
N N 0.0061 0.0033 'International Tables Vol C Tables 4.2.6.8 and 6.1.1.4'
O O 0.0106 0.0060 'International Tables Vol C Tables 4.2.6.8 and 6.1.1.4'

loop_
_geom_angle_atom_site_label_1
_geom_angle_atom_site_label_2
_geom_angle_atom_site_label_3
_geom_angle
C009 O001 C00E 112.49(11)
C008 N002 C00B 108.57(13)
C008 N002 C00D 126.59(13)
C00B N002 C00D 124.42(13)
O003 N005 O004 123.76(15)
O003 N005 C00I 118.60(15)
O004 N005 C00I 117.64(15)
C00K C006 C00C 118.65(15)
C00K C006 C009 121.88(14)
C00C C006 C009 119.45(14)
C00N C007 C008 118.52(15)
C00N C007 C00F 134.00(15)
C008 C007 C00F 107.48(13)
N002 C008 C00J 129.87(15)
N002 C008 C007 107.58(13)
C00J C008 C007 122.55(14)
O001 C009 C006 108.59(12)
O001 C009 C00D 109.01(12)
C006 C009 C00D 111.03(12)
O001 C009 H009 109.4
C006 C009 H009 109.4
C00D C009 H009 109.4
C00Q C00A C00L 119.05(15)
C00Q C00A C00E 120.79(14)
C00L C00A C00E 120.06(14)
C00F C00B N002 110.22(14)
C00F C00B C00E 131.20(14)
N002 C00B C00E 118.41(13)
C00H C00C C006 121.03(15)
C00H C00C H00C 119.5
C006 C00C H00C 119.5
N002 C00D C009 108.85(12)
N002 C00D H00A 109.9
C009 C00D H00A 109.9
N002 C00D H00B 109.9
C009 C00D H00B 109.9
H00A C00D H00B 108.3
O001 C00E C00B 111.18(12)
O001 C00E C00A 105.39(12)
C00B C00E C00A 113.76(13)
O001 C00E H00E 108.8
C00B C00E H00E 108.8
C00A C00E H00E 108.8
C00B C00F C007 106.14(14)
C00B C00F C00O 127.78(15)
C007 C00F C00O 126.08(14)
C00J C00G C00R 121.31(16)
C00J C00G H00G 119.3
C00R C00G H00G 119.3
C00C C00H C00T 119.85(16)
C00C C00H H00H 120.1
C00T C00H H00H 120.1
C00M C00I C00P 122.25(15)
C00M C00I N005 118.97(15)
C00P C00I N005 118.74(15)
C00G C00J C008 117.29(15)
C00G C00J H00J 121.4
C008 C00J H00J 121.4
C00S C00K C006 120.22(16)
C00S C00K H00K 119.9
C006 C00K H00K 119.9
C00P C00L C00A 120.93(15)
C00P C00L H00L 119.5
C00A C00L H00L 119.5
C00I C00M C00Q 118.51(16)
C00I C00M H00M 120.7
C00Q C00M H00M 120.7
C00R C00N C007 119.15(16)
C00R C00N H00N 120.4
C007 C00N H00N 120.4
C00F C00O H00D 109.5
C00F C00O H00F 109.5
H00D C00O H00F 109.5
C00F C00O H00I 109.5
H00D C00O H00I 109.5
H00F C00O H00I 109.5
C00I C00P C00L 118.50(16)
C00I C00P H00P 120.7
C00L C00P H00P 120.7
C00A C00Q C00M 120.70(15)
C00A C00Q H00Q 119.7
C00M C00Q H00Q 119.7
C00N C00R C00G 121.16(15)
C00N C00R H00R 119.4
C00G C00R H00R 119.4
C00K C00S C00T 120.78(16)
C00K C00S H00S 119.6
C00T C00S H00S 119.6
C00S C00T C00H 119.45(16)
C00S C00T H00T 120.3
C00H C00T H00T 120.3

loop_
_geom_bond_atom_site_label_1
_geom_bond_atom_site_label_2
_geom_bond_distance
O001 C009 1.4344(18)
O001 C00E 1.4349(18)
N002 C008 1.374(2)
N002 C00B 1.3850(19)
N002 C00D 1.4516(19)
O003 N005 1.2181(19)
O004 N005 1.2250(19)
N005 C00I 1.470(2)
C006 C00K 1.386(2)
C006 C00C 1.391(2)
C006 C009 1.504(2)
C007 C00N 1.402(2)
C007 C008 1.411(2)
C007 C00F 1.436(2)
C008 C00J 1.393(2)
C009 C00D 1.518(2)
C009 H009 0.9800
C00A C00Q 1.381(2)
C00A C00L 1.384(2)
C00A C00E 1.512(2)
C00B C00F 1.368(2)
C00B C00E 1.499(2)
C00C C00H 1.377(2)
C00C H00C 0.9300
C00D H00A 0.9700
C00D H00B 0.9700
C00E H00E 0.9800
C00F C00O 1.500(2)
C00G C00J 1.380(2)
C00G C00R 1.402(2)
C00G H00G 0.9300
C00H C00T 1.382(2)
C00H H00H 0.9300
C00I C00M 1.370(2)
C00I C00P 1.371(2)
C00J H00J 0.9300
C00K C00S 1.378(2)
C00K H00K 0.9300
C00L C00P 1.374(2)
C00L H00L 0.9300
C00M C00Q 1.381(2)
C00M H00M 0.9300
C00N C00R 1.377(2)
C00N H00N 0.9300
C00O H00D 0.9600
C00O H00F 0.9600
C00O H00I 0.9600
C00P H00P 0.9300
C00Q H00Q 0.9300
C00R H00R 0.9300
C00S C00T 1.381(2)
C00S H00S 0.9300
C00T H00T 0.9300
